data_4124823
loop_
_publ_author_name
'Leclerc, Matthew C.'
'Bayne, Julia M.'
'Lee, Graham M.'
'Gorelsky, Serge I.'
'Vasiliu, Monica'
'Korobkov, Ilia'
'Harrison, Daniel J.'
'Dixon, David A.'
'Baker, R. Tom'

_publ_section_title
;
 Perfluoroalkyl Cobalt(III) Fluoride and Bis(perfluoroalkyl) Complexes:
 Catalytic Fluorination and Selective Difluorocarbene Formation.
;
_journal_issue 51
_journal_name_full 'Journal of the American Chemical Society'
_journal_page_first 16064
_journal_page_last 16073
_journal_paper_doi 10.1021/jacs.5b12003
_journal_volume 137
_journal_year 2015
_chemical_formula_sum 'C27 H26 Co F6 P'
_chemical_formula_weight 554.38
_chemical_name_systematic
; 
 ? 
;
_space_group_crystal_system triclinic
_space_group_IT_number 2
_space_group_name_Hall '-P 1'
_space_group_name_H-M_alt 'P -1'
_symmetry_space_group_name_Hall '-P 1'
_symmetry_space_group_name_H-M 'P -1'
_atom_sites_solution_hydrogens geom
_audit_creation_method SHELXL-2013
_cell_angle_alpha 74.820(3)
_cell_angle_beta 77.450(3)
_cell_angle_gamma 79.209(3)
_cell_formula_units_Z 2
_cell_length_a 9.0221(6)
_cell_length_b 10.5657(6)
_cell_length_c 13.7403(9)
_cell_measurement_reflns_used 7956
_cell_measurement_temperature 200(2)
_cell_measurement_theta_max 28.37
_cell_measurement_theta_min 2.25
_cell_volume 1222.02(14)
_computing_cell_refinement 'APEX II, Bruker (2009)'
_computing_data_collection 'APEX II, Bruker (2009)'
_computing_data_reduction 'XPREP, Bruker (2009)'
_computing_molecular_graphics 'SHELXTL, Bruker (2004)'
_computing_publication_material 'SHELXTL, Bruker (2004)'
_computing_structure_refinement 'SHELXL-2013 (Sheldrick, 2013)'
_computing_structure_solution 'SHELXS-03 (Sheldrick, 2003)'
_diffrn_ambient_temperature 200(2)
_diffrn_measured_fraction_theta_full 0.983
_diffrn_measured_fraction_theta_max 0.975
_diffrn_measurement_device_type 'Bruker APEX-II CCD'
_diffrn_measurement_method '\f and \w scans'
_diffrn_radiation_type MoK\a
_diffrn_radiation_wavelength 0.71073
_diffrn_reflns_av_R_equivalents 0.0115
_diffrn_reflns_av_unetI/netI 0.0175
_diffrn_reflns_laue_measured_fraction_full 0.983
_diffrn_reflns_laue_measured_fraction_max 0.975
_diffrn_reflns_limit_h_max 8
_diffrn_reflns_limit_h_min -12
_diffrn_reflns_limit_k_max 13
_diffrn_reflns_limit_k_min -14
_diffrn_reflns_limit_l_max 16
_diffrn_reflns_limit_l_min -18
_diffrn_reflns_number 10914
_diffrn_reflns_point_group_measured_fraction_full 0.983
_diffrn_reflns_point_group_measured_fraction_max 0.975
_diffrn_reflns_theta_full 25.242
_diffrn_reflns_theta_max 28.374
_diffrn_reflns_theta_min 2.017
_exptl_absorpt_coefficient_mu 0.827
_exptl_absorpt_correction_T_max 0.7457
_exptl_absorpt_correction_T_min 0.6641
_exptl_absorpt_correction_type multi-scan
_exptl_absorpt_process_details 'SADABS, Bruker (2003)'
_exptl_crystal_colour orange
_exptl_crystal_density_diffrn 1.507
_exptl_crystal_density_meas ?
_exptl_crystal_description block
_exptl_crystal_F_000 568
_exptl_crystal_size_max 0.210
_exptl_crystal_size_mid 0.120
_exptl_crystal_size_min 0.110
_refine_diff_density_max 1.003
_refine_diff_density_min -0.407
_refine_diff_density_rms 0.065
_refine_ls_extinction_method none
_refine_ls_goodness_of_fit_ref 1.044
_refine_ls_hydrogen_treatment constr
_refine_ls_matrix_type full
_refine_ls_number_parameters 316
_refine_ls_number_reflns 5962
_refine_ls_number_restraints 72
_refine_ls_restrained_S_all 1.056
_refine_ls_R_factor_all 0.0351
_refine_ls_R_factor_gt 0.0320
_refine_ls_shift/su_max 0.001
_refine_ls_shift/su_mean 0.000
_refine_ls_structure_factor_coef Fsqd
_refine_ls_weighting_details 'w=1/[\s^2^(Fo^2^)+(0.0555P)^2^+0.4725P] where P=(Fo^2^+2Fc^2^)/3'
_refine_ls_weighting_scheme calc
_refine_ls_wR_factor_gt 0.0880
_refine_ls_wR_factor_ref 0.0908
_reflns_Friedel_coverage 0.000
_reflns_number_gt 5463
_reflns_number_total 5962
_reflns_threshold_expression 'I > 2\s(I)'
_cod_data_source_file ja5b12003_si_006.cif
_cod_data_source_block tb167
_cod_depositor_comments
;
The following automatic conversions were performed:

'_exptl_crystal_density_meas' value 'n/a' was changed to '?' - the
value is perceived as not measured.

Automatic conversion script
Id: cif_fix_values 4268 2015-11-12 08:31:59Z antanas 
;
_cod_database_code 4124823
_shelx_space_group_comment
; 
The symmetry employed for this shelxl refinement is uniquely defined 
by the following loop, which should always be used as a source of 
symmetry information in preference to the above space-group names. 
They are only intended as comments. 
;
_shelx_estimated_absorpt_t_min 0.845
_shelx_estimated_absorpt_t_max 0.914
_shelxl_version_number 2013-4

loop_
_space_group_symop_operation_xyz
'x, y, z'
'-x, -y, -z'

loop_
_atom_site_label
_atom_site_type_symbol
_atom_site_fract_x
_atom_site_fract_y
_atom_site_fract_z
_atom_site_U_iso_or_equiv
_atom_site_adp_type
_atom_site_occupancy
_atom_site_site_symmetry_order
_atom_site_calc_flag
_atom_site_refinement_flags_posn
_atom_site_refinement_flags_adp
Co1 Co 0.61778(2) 0.56961(2) 0.21690(2) 0.01953(7) Uani 1 1 d . .
P1 P 0.81721(4) 0.66412(4) 0.21725(3) 0.01978(9) Uani 1 1 d . .
F1 F 0.61286(13) 0.41856(11) 0.41856(7) 0.0372(2) Uani 1 1 d . .
F2 F 0.82900(11) 0.37925(10) 0.32354(8) 0.0353(2) Uani 1 1 d . .
F3 F 0.85550(12) 0.39924(11) 0.12062(8) 0.0368(2) Uani 1 1 d . .
F4 F 0.63339(14) 0.30041(10) 0.30984(8) 0.0378(2) Uani 1 1 d . .
F5 F 0.63307(13) 0.39595(11) 0.09265(8) 0.0387(2) Uani 1 1 d . .
F6 F 0.75206(15) 0.56336(11) 0.01600(8) 0.0422(3) Uani 1 1 d . .
C1 C 0.4777(2) 0.73565(19) 0.14456(15) 0.0373(4) Uani 1 1 d . .
H1A H 0.5127 0.8066 0.0841 0.045 Uiso 1 1 calc R U
C2 C 0.46348(19) 0.73692(19) 0.24925(16) 0.0368(4) Uani 1 1 d . .
H2A H 0.4884 0.8089 0.2754 0.044 Uiso 1 1 calc R U
C3 C 0.40808(18) 0.6209(2) 0.30983(14) 0.0359(4) Uani 1 1 d . .
H3A H 0.3850 0.5963 0.3864 0.043 Uiso 1 1 calc R U
C4 C 0.38819(18) 0.5452(2) 0.24313(15) 0.0364(4) Uani 1 1 d . .
H4A H 0.3465 0.4589 0.2643 0.044 Uiso 1 1 calc R U
C5 C 0.4287(2) 0.6181(2) 0.14154(15) 0.0373(4) Uani 1 1 d . .
H5A H 0.4229 0.5909 0.0781 0.045 Uiso 1 1 calc R U
C6 C 0.80333(17) 0.83828(15) 0.14877(12) 0.0252(3) Uani 1 1 d . .
C7 C 0.8114(2) 0.86920(18) 0.04288(13) 0.0374(4) Uani 1 1 d . .
H7A H 0.8253 0.8002 0.0079 0.045 Uiso 1 1 calc R U
C8 C 0.7990(3) 1.0004(2) -0.01180(15) 0.0437(4) Uani 1 1 d . .
H8A H 0.8043 1.0207 -0.0839 0.052 Uiso 1 1 calc R U
C9 C 0.7792(2) 1.10099(18) 0.03848(16) 0.0398(4) Uani 1 1 d . .
H9A H 0.7717 1.1906 0.0009 0.048 Uiso 1 1 calc R U
C10 C 0.7701(2) 1.07177(18) 0.14330(16) 0.0394(4) Uani 1 1 d . .
H10A H 0.7548 1.1414 0.1779 0.047 Uiso 1 1 calc R U
C11 C 0.7833(2) 0.94047(17) 0.19855(14) 0.0326(3) Uani 1 1 d . .
H11A H 0.7786 0.9208 0.2706 0.039 Uiso 1 1 calc R U
C12 C 0.84551(17) 0.66788(15) 0.34365(11) 0.0228(3) Uani 1 1 d . .
C13 C 0.9910(2) 0.6632(2) 0.36448(14) 0.0379(4) Uani 1 1 d . .
H13A H 1.0785 0.6534 0.3128 0.045 Uiso 1 1 calc R U
C14 C 1.0097(2) 0.6726(3) 0.45967(16) 0.0459(5) Uani 1 1 d . .
H14A H 1.1099 0.6672 0.4732 0.055 Uiso 1 1 calc R U
C15 C 0.8840(2) 0.68989(19) 0.53490(14) 0.0365(4) Uani 1 1 d . .
H15A H 0.8971 0.6982 0.5996 0.044 Uiso 1 1 calc R U
C16 C 0.7392(2) 0.69498(19) 0.51558(13) 0.0339(4) Uani 1 1 d . .
H16A H 0.6520 0.7072 0.5670 0.041 Uiso 1 1 calc R U
C17 C 0.72034(18) 0.68221(18) 0.42081(12) 0.0298(3) Uani 1 1 d . .
H17A H 0.6202 0.6833 0.4089 0.036 Uiso 1 1 calc R U
C18 C 1.00427(18) 0.59794(17) 0.15514(13) 0.0297(3) Uani 1 1 d . .
H18A H 1.0822 0.6479 0.1605 0.045 Uiso 1 1 calc R U
H18B H 1.0025 0.6057 0.0827 0.045 Uiso 1 1 calc R U
H18C H 1.0289 0.5045 0.1887 0.045 Uiso 1 1 calc R U
C19 C 0.67679(18) 0.41358(15) 0.31934(11) 0.0254(3) Uani 1 1 d . .
C20 C 0.72003(19) 0.47837(15) 0.11024(12) 0.0269(3) Uani 1 1 d . .
C21 C 0.7266(3) 0.9862(2) 0.62192(19) 0.0529(5) Uani 1 1 d . U
C22 C 0.6226(3) 0.9127(3) 0.6863(2) 0.0660(7) Uani 1 1 d . U
H22A H 0.5213 0.9244 0.6731 0.079 Uiso 1 1 calc R U
C23 C 0.6646(5) 0.8164(3) 0.7753(3) 0.0798(9) Uani 1 1 d . U
H23A H 0.5917 0.7644 0.8209 0.096 Uiso 1 1 calc R U
C24 C 0.8088(5) 0.8012(3) 0.7928(2) 0.0808(9) Uani 1 1 d . U
H24A H 0.8387 0.7359 0.8498 0.097 Uiso 1 1 calc R U
C25 C 0.9138(4) 0.8797(3) 0.7286(3) 0.0740(8) Uani 1 1 d . U
H25A H 1.0146 0.8697 0.7425 0.089 Uiso 1 1 calc R U
C26 C 0.8719(3) 0.9723(3) 0.6446(2) 0.0630(6) Uani 1 1 d . U
H26A H 0.9436 1.0274 0.6016 0.076 Uiso 1 1 calc R U
C27 C 0.6831(5) 1.0789(4) 0.5298(3) 0.1005(13) Uani 1 1 d . .
H27A H 0.5770 1.0736 0.5267 0.151 Uiso 1 1 calc R U
H27B H 0.7513 1.0562 0.4690 0.151 Uiso 1 1 calc R U
H27C H 0.6918 1.1692 0.5319 0.151 Uiso 1 1 calc R U

loop_
_atom_site_aniso_label
_atom_site_aniso_U_11
_atom_site_aniso_U_22
_atom_site_aniso_U_33
_atom_site_aniso_U_23
_atom_site_aniso_U_13
_atom_site_aniso_U_12
Co1 0.01932(11) 0.02246(11) 0.01782(10) -0.00619(7) -0.00526(7) -0.00088(7)
P1 0.01981(17) 0.02168(18) 0.01796(17) -0.00626(13) -0.00228(13) -0.00199(13)
F1 0.0471(6) 0.0427(6) 0.0188(4) -0.0032(4) -0.0034(4) -0.0072(5)
F2 0.0288(5) 0.0362(5) 0.0369(5) 0.0013(4) -0.0131(4) 0.0006(4)
F3 0.0368(5) 0.0360(5) 0.0389(6) -0.0196(4) -0.0059(4) 0.0068(4)
F4 0.0530(6) 0.0269(5) 0.0368(5) -0.0026(4) -0.0139(5) -0.0134(4)
F5 0.0502(6) 0.0372(6) 0.0380(6) -0.0192(4) -0.0138(5) -0.0073(5)
F6 0.0641(7) 0.0376(6) 0.0196(4) -0.0063(4) 0.0012(5) -0.0049(5)
C1 0.0305(8) 0.0355(9) 0.0405(9) -0.0015(7) -0.0138(7) 0.0071(7)
C2 0.0254(7) 0.0390(9) 0.0516(11) -0.0245(8) -0.0132(7) 0.0088(7)
C3 0.0202(7) 0.0543(11) 0.0324(8) -0.0161(8) -0.0031(6) 0.0036(7)
C4 0.0202(7) 0.0437(10) 0.0481(10) -0.0122(8) -0.0096(7) -0.0050(7)
C5 0.0301(8) 0.0493(10) 0.0381(9) -0.0162(8) -0.0200(7) 0.0053(7)
C6 0.0261(7) 0.0236(7) 0.0255(7) -0.0040(5) -0.0045(5) -0.0048(5)
C7 0.0565(11) 0.0297(8) 0.0259(8) -0.0046(6) -0.0087(7) -0.0064(8)
C8 0.0586(12) 0.0365(10) 0.0303(9) 0.0023(7) -0.0077(8) -0.0071(9)
C9 0.0419(10) 0.0271(8) 0.0450(10) 0.0028(7) -0.0104(8) -0.0042(7)
C10 0.0482(10) 0.0246(8) 0.0466(10) -0.0103(7) -0.0108(8) -0.0026(7)
C11 0.0396(9) 0.0268(8) 0.0320(8) -0.0080(6) -0.0078(7) -0.0024(6)
C12 0.0242(7) 0.0243(7) 0.0213(6) -0.0069(5) -0.0059(5) -0.0029(5)
C13 0.0240(8) 0.0594(12) 0.0348(9) -0.0208(8) -0.0071(6) -0.0009(7)
C14 0.0317(9) 0.0725(14) 0.0430(11) -0.0257(10) -0.0175(8) -0.0002(9)
C15 0.0447(10) 0.0426(10) 0.0286(8) -0.0137(7) -0.0145(7) -0.0046(8)
C16 0.0376(9) 0.0439(9) 0.0238(7) -0.0139(7) -0.0019(6) -0.0099(7)
C17 0.0255(7) 0.0434(9) 0.0244(7) -0.0133(6) -0.0034(6) -0.0081(6)
C18 0.0230(7) 0.0352(8) 0.0293(8) -0.0118(6) 0.0025(6) -0.0026(6)
C19 0.0271(7) 0.0281(7) 0.0213(7) -0.0048(6) -0.0047(5) -0.0054(6)
C20 0.0344(8) 0.0249(7) 0.0224(7) -0.0082(6) -0.0057(6) -0.0021(6)
C21 0.0621(13) 0.0418(11) 0.0565(13) -0.0185(10) -0.0149(11) 0.0038(10)
C22 0.0543(13) 0.0648(15) 0.0843(18) -0.0447(14) 0.0155(12) -0.0148(12)
C23 0.102(2) 0.0636(17) 0.0729(18) -0.0294(14) 0.0132(17) -0.0238(16)
C24 0.141(3) 0.0583(16) 0.0448(13) -0.0164(12) -0.0231(16) -0.0023(18)
C25 0.0817(19) 0.0733(18) 0.0846(19) -0.0363(15) -0.0403(16) 0.0017(15)
C26 0.0539(13) 0.0625(15) 0.0821(18) -0.0329(13) -0.0136(12) -0.0067(11)
C27 0.139(3) 0.071(2) 0.091(2) -0.0258(18) -0.054(2) 0.035(2)

loop_
_atom_type_symbol
_atom_type_description
_atom_type_scat_dispersion_real
_atom_type_scat_dispersion_imag
_atom_type_scat_source
C C 0.0033 0.0016 'International Tables Vol C Tables 4.2.6.8 and 6.1.1.4'
H H 0.0000 0.0000 'International Tables Vol C Tables 4.2.6.8 and 6.1.1.4'
F F 0.0171 0.0103 'International Tables Vol C Tables 4.2.6.8 and 6.1.1.4'
P P 0.1023 0.0942 'International Tables Vol C Tables 4.2.6.8 and 6.1.1.4'
Co Co 0.3494 0.9721 'International Tables Vol C Tables 4.2.6.8 and 6.1.1.4'

loop_
_geom_angle_atom_site_label_1
_geom_angle_atom_site_label_2
_geom_angle_atom_site_label_3
_geom_angle
C20 Co1 C19 89.59(6)
C20 Co1 C4 106.19(7)
C19 Co1 C4 95.69(7)
C20 Co1 C5 86.52(7)
C19 Co1 C5 130.37(7)
C4 Co1 C5 39.53(8)
C20 Co1 C3 145.92(7)
C19 Co1 C3 93.47(7)
C4 Co1 C3 39.73(7)
C5 Co1 C3 65.89(7)
C20 Co1 C1 105.43(7)
C19 Co1 C1 158.90(7)
C4 Co1 C1 66.23(8)
C5 Co1 C1 39.03(8)
C3 Co1 C1 65.76(8)
C20 Co1 C2 144.62(7)
C19 Co1 C2 124.70(7)
C4 Co1 C2 65.87(7)
C5 Co1 C2 65.39(7)
C3 Co1 C2 38.73(8)
C1 Co1 C2 39.22(8)
C20 Co1 P1 95.60(5)
C19 Co1 P1 92.94(5)
C4 Co1 P1 156.56(6)
C5 Co1 P1 136.69(6)
C3 Co1 P1 118.08(5)
C1 Co1 P1 100.09(6)
C2 Co1 P1 91.36(5)
C18 P1 C12 104.64(7)
C18 P1 C6 101.40(8)
C12 P1 C6 103.51(7)
C18 P1 Co1 117.44(6)
C12 P1 Co1 114.94(5)
C6 P1 Co1 113.13(5)
C5 C1 C2 107.36(17)
C5 C1 Co1 69.96(10)
C2 C1 Co1 70.53(10)
C3 C2 C1 108.62(16)
C3 C2 Co1 70.18(10)
C1 C2 Co1 70.25(10)
C2 C3 C4 107.86(16)
C2 C3 Co1 71.09(10)
C4 C3 Co1 69.07(9)
C5 C4 C3 107.59(17)
C5 C4 Co1 71.10(10)
C3 C4 Co1 71.21(9)
C1 C5 C4 108.54(16)
C1 C5 Co1 71.00(9)
C4 C5 Co1 69.37(9)
C11 C6 C7 118.96(15)
C11 C6 P1 122.40(12)
C7 C6 P1 118.63(12)
C8 C7 C6 120.43(17)
C9 C8 C7 120.08(18)
C8 C9 C10 120.07(17)
C9 C10 C11 120.17(17)
C6 C11 C10 120.28(17)
C17 C12 C13 118.09(14)
C17 C12 P1 120.21(11)
C13 C12 P1 121.63(12)
C14 C13 C12 120.82(17)
C15 C14 C13 120.47(17)
C16 C15 C14 119.49(15)
C15 C16 C17 120.12(16)
C12 C17 C16 120.98(15)
F2 C19 F1 102.64(12)
F2 C19 F4 103.68(12)
F1 C19 F4 102.85(12)
F2 C19 Co1 117.44(10)
F1 C19 Co1 114.93(11)
F4 C19 Co1 113.52(10)
F3 C20 F5 102.72(12)
F3 C20 F6 103.62(13)
F5 C20 F6 103.20(12)
F3 C20 Co1 119.23(10)
F5 C20 Co1 113.48(11)
F6 C20 Co1 112.81(10)
C22 C21 C26 119.2(3)
C22 C21 C27 119.2(3)
C26 C21 C27 121.6(3)
C21 C22 C23 120.3(3)
C24 C23 C22 119.0(3)
C23 C24 C25 120.7(3)
C26 C25 C24 119.7(3)
C25 C26 C21 120.9(3)

loop_
_geom_bond_atom_site_label_1
_geom_bond_atom_site_label_2
_geom_bond_distance
Co1 C20 1.9358(15)
Co1 C19 1.9402(15)
Co1 C4 2.0769(16)
Co1 C5 2.0996(16)
Co1 C3 2.1052(16)
Co1 C1 2.1132(17)
Co1 C2 2.1170(17)
Co1 P1 2.2166(4)
P1 C18 1.8194(16)
P1 C12 1.8209(15)
P1 C6 1.8290(16)
F1 C19 1.3706(18)
F2 C19 1.3630(18)
F3 C20 1.3579(19)
F4 C19 1.3710(18)
F5 C20 1.3714(19)
F6 C20 1.3756(18)
C1 C5 1.407(3)
C1 C2 1.420(3)
C2 C3 1.400(3)
C3 C4 1.421(3)
C4 C5 1.413(3)
C6 C11 1.388(2)
C6 C7 1.394(2)
C7 C8 1.390(3)
C8 C9 1.378(3)
C9 C10 1.379(3)
C10 C11 1.393(2)
C12 C17 1.386(2)
C12 C13 1.392(2)
C13 C14 1.386(3)
C14 C15 1.378(3)
C15 C16 1.377(3)
C16 C17 1.393(2)
C21 C22 1.348(4)
C21 C26 1.386(4)
C21 C27 1.462(4)
C22 C23 1.442(5)
C23 C24 1.347(5)
C24 C25 1.382(5)
C25 C26 1.376(4)

loop_
_geom_torsion_atom_site_label_1
_geom_torsion_atom_site_label_2
_geom_torsion_atom_site_label_3
_geom_torsion_atom_site_label_4
_geom_torsion
C5 C1 C2 C3 0.66(19)
Co1 C1 C2 C3 -59.92(12)
C5 C1 C2 Co1 60.58(12)
C1 C2 C3 C4 0.44(19)
Co1 C2 C3 C4 -59.53(11)
C1 C2 C3 Co1 59.96(12)
C2 C3 C4 C5 -1.36(19)
Co1 C3 C4 C5 -62.17(12)
C2 C3 C4 Co1 60.80(12)
C2 C1 C5 C4 -1.51(19)
Co1 C1 C5 C4 59.44(12)
C2 C1 C5 Co1 -60.95(11)
C3 C4 C5 C1 1.78(19)
Co1 C4 C5 C1 -60.45(12)
C3 C4 C5 Co1 62.24(11)
C18 P1 C6 C11 -121.54(15)
C12 P1 C6 C11 -13.26(16)
Co1 P1 C6 C11 111.78(14)
C18 P1 C6 C7 59.25(15)
C12 P1 C6 C7 167.52(14)
Co1 P1 C6 C7 -67.43(15)
C11 C6 C7 C8 -0.2(3)
P1 C6 C7 C8 179.05(16)
C6 C7 C8 C9 0.2(3)
C7 C8 C9 C10 -0.6(3)
C8 C9 C10 C11 1.0(3)
C7 C6 C11 C10 0.6(3)
P1 C6 C11 C10 -178.62(14)
C9 C10 C11 C6 -1.0(3)
C18 P1 C12 C17 -164.26(13)
C6 P1 C12 C17 89.91(14)
Co1 P1 C12 C17 -33.96(15)
C18 P1 C12 C13 18.95(16)
C6 P1 C12 C13 -86.89(15)
Co1 P1 C12 C13 149.25(13)
C17 C12 C13 C14 0.0(3)
P1 C12 C13 C14 176.85(17)
C12 C13 C14 C15 -1.5(3)
C13 C14 C15 C16 1.3(3)
C14 C15 C16 C17 0.3(3)
C13 C12 C17 C16 1.6(3)
P1 C12 C17 C16 -175.28(14)
C15 C16 C17 C12 -1.8(3)
C26 C21 C22 C23 -2.8(4)
C27 C21 C22 C23 177.3(3)
C21 C22 C23 C24 0.0(4)
C22 C23 C24 C25 2.2(4)
C23 C24 C25 C26 -1.5(4)
C24 C25 C26 C21 -1.4(4)
C22 C21 C26 C25 3.6(4)
C27 C21 C26 C25 -176.5(3)
